data_7705197
loop_
_publ_author_name
'Ghosh, Subrata'
'Selvamani, S.'
'Kamilya, Sujit'
'Mehta, Sakshi'
'Mondal, Abhishake'

_publ_section_title
;
 Tuning of Spin Crossover Properties in a Series of Mononuclear Cobalt(II)
 Complexes Based on Macrocyclic Tetradentate Ligand and Pseudohalide
 Coligands
;
_journal_name_full 'Dalton Transactions'
_journal_paper_doi 10.1039/D0DT02546A
_journal_year 2020
_chemical_formula_sum 'C24 H32 Co N6 Se2'
_chemical_formula_weight 621.40
_space_group_crystal_system monoclinic
_space_group_IT_number 14
_space_group_name_Hall '-P 2yn'
_space_group_name_H-M_alt 'P 1 21/n 1'
_atom_sites_solution_hydrogens difmap
_audit_creation_method SHELXL-2016/6
_audit_update_record
;
2020-05-15 deposited with the CCDC.	2020-08-17 downloaded from the CCDC.
;
_cell_angle_alpha 90
_cell_angle_beta 90.276(7)
_cell_angle_gamma 90
_cell_formula_units_Z 4
_cell_length_a 11.6185(15)
_cell_length_b 13.8515(19)
_cell_length_c 15.550(2)
_cell_measurement_reflns_used 5904
_cell_measurement_temperature 100(2)
_cell_measurement_theta_max 30.672
_cell_measurement_theta_min 1.969
_cell_volume 2502.5(6)
_computing_cell_refinement 'Bruker APEX2'
_computing_data_collection 'Bruker APEX2'
_computing_data_reduction 'Bruker SAINT'
_computing_molecular_graphics 'CrystalMaker 10.4.2'
_computing_publication_material 'Encifer (Allen et al, 2004)'
_computing_structure_refinement 'SHELXL-2016/6 (Sheldrick, 2016)'
_computing_structure_solution 'SHELXT 2014/4 (Sheldrick, 2014)'
_diffrn_ambient_temperature 100(2)
_diffrn_measured_fraction_theta_full 1.000
_diffrn_measured_fraction_theta_max 0.998
_diffrn_measurement_device_type 'Bruker APEX-II CCD'
_diffrn_measurement_method '\f and \w scans'
_diffrn_radiation_type MoK\a
_diffrn_radiation_wavelength 0.71073
_diffrn_reflns_av_R_equivalents 0.0824
_diffrn_reflns_av_unetI/netI 0.0488
_diffrn_reflns_Laue_measured_fraction_full 1.000
_diffrn_reflns_Laue_measured_fraction_max 0.998
_diffrn_reflns_limit_h_max 16
_diffrn_reflns_limit_h_min -10
_diffrn_reflns_limit_k_max 18
_diffrn_reflns_limit_k_min -19
_diffrn_reflns_limit_l_max 22
_diffrn_reflns_limit_l_min -21
_diffrn_reflns_number 64596
_diffrn_reflns_point_group_measured_fraction_full 1.000
_diffrn_reflns_point_group_measured_fraction_max 0.998
_diffrn_reflns_theta_full 25.242
_diffrn_reflns_theta_max 30.672
_diffrn_reflns_theta_min 1.969
_diffrn_source 'sealed tube'
_exptl_absorpt_coefficient_mu 3.619
_exptl_absorpt_correction_T_max 0.920
_exptl_absorpt_correction_T_min 0.801
_exptl_absorpt_correction_type multi-scan
_exptl_absorpt_process_details SADABS
_exptl_crystal_colour Red
_exptl_crystal_density_diffrn 1.649
_exptl_crystal_description Block
_exptl_crystal_F_000 1252
_exptl_crystal_size_max 0.550
_exptl_crystal_size_mid 0.420
_exptl_crystal_size_min 0.290
_refine_diff_density_max 0.725
_refine_diff_density_min -0.578
_refine_diff_density_rms 0.100
_refine_ls_extinction_method none
_refine_ls_goodness_of_fit_ref 1.014
_refine_ls_hydrogen_treatment refall
_refine_ls_matrix_type full
_refine_ls_number_parameters 426
_refine_ls_number_reflns 7730
_refine_ls_number_restraints 0
_refine_ls_restrained_S_all 1.014
_refine_ls_R_factor_all 0.0556
_refine_ls_R_factor_gt 0.0335
_refine_ls_shift/su_max 0.001
_refine_ls_shift/su_mean 0.000
_refine_ls_structure_factor_coef Fsqd
_refine_ls_weighting_details 'w=1/[\s^2^(Fo^2^)+(0.0276P)^2^+1.5499P] where P=(Fo^2^+2Fc^2^)/3'
_refine_ls_weighting_scheme calc
_refine_ls_wR_factor_gt 0.0682
_refine_ls_wR_factor_ref 0.0756
_reflns_Friedel_coverage 0.000
_reflns_number_gt 5904
_reflns_number_total 7730
_reflns_threshold_expression 'I > 2\s(I)'
_cod_data_source_file d0dt02546a2.cif
_cod_data_source_block Complex2_100K
_cod_original_sg_symbol_H-M 'P 21/n'
_cod_database_code 7705197
_shelx_shelxl_version_number 2016/6
_shelx_space_group_comment
;
The symmetry employed for this shelxl refinement is uniquely defined
by the following loop, which should always be used as a source of
symmetry information in preference to the above space-group names.
They are only intended as comments.
;
_shelx_estimated_absorpt_t_min 0.660
_shelx_estimated_absorpt_t_max 0.790

loop_
_space_group_symop_operation_xyz
'x, y, z'
'-x+1/2, y+1/2, -z+1/2'
'-x, -y, -z'
'x-1/2, -y-1/2, z-1/2'

loop_
_atom_site_label
_atom_site_type_symbol
_atom_site_fract_x
_atom_site_fract_y
_atom_site_fract_z
_atom_site_U_iso_or_equiv
_atom_site_adp_type
_atom_site_occupancy
_atom_site_site_symmetry_order
_atom_site_calc_flag
_atom_site_refinement_flags_posn
_atom_site_refinement_flags_adp
_atom_site_refinement_flags_occupancy
_atom_site_disorder_assembly
_atom_site_disorder_group
Se2 Se 0.53903(2) 0.37710(2) 0.02261(2) 0.02072(6) Uani 1 1 d . . . . .
Se1 Se 0.64678(2) 0.34065(2) 0.49587(2) 0.02548(7) Uani 1 1 d . . . . .
Co1 Co 0.56121(3) 0.13895(2) 0.24992(2) 0.00970(6) Uani 1 1 d . . . . .
N1 N 0.35877(16) 0.14694(12) 0.26260(11) 0.0114(3) Uani 1 1 d . . . . .
N2 N 0.53744(15) 0.04016(12) 0.33498(11) 0.0107(3) Uani 1 1 d . . . . .
N6 N 0.57457(16) 0.23397(13) 0.15998(12) 0.0134(4) Uani 1 1 d . . . . .
N4 N 0.51490(15) 0.04248(13) 0.16815(11) 0.0108(3) Uani 1 1 d . . . . .
C16 C 0.3314(2) 0.12518(16) 0.17166(14) 0.0132(4) Uani 1 1 d . . . . .
N3 N 0.73349(15) 0.05393(12) 0.23867(11) 0.0114(3) Uani 1 1 d . . . . .
C11 C 0.58599(19) -0.02978(15) 0.14689(13) 0.0112(4) Uani 1 1 d . . . . .
N5 N 0.60513(16) 0.22840(13) 0.33821(12) 0.0133(4) Uani 1 1 d . . . . .
C1 C 0.62332(19) 0.27280(16) 0.39930(14) 0.0141(4) Uani 1 1 d . . . . .
C8 C 0.63090(19) -0.00739(15) 0.36414(13) 0.0126(4) Uani 1 1 d . . . . .
C4 C 0.43126(19) 0.01103(15) 0.35607(13) 0.0126(4) Uani 1 1 d . . . . .
C13 C 0.4397(2) -0.09845(16) 0.05730(14) 0.0159(4) Uani 1 1 d . . . . .
C21 C 0.84180(19) 0.10100(16) 0.20323(14) 0.0133(4) Uani 1 1 d . . . . .
C14 C 0.3661(2) -0.02523(16) 0.08256(14) 0.0142(4) Uani 1 1 d . . . . .
C10 C 0.70265(19) -0.03399(15) 0.18932(14) 0.0134(4) Uani 1 1 d . . . . .
C17 C 0.29829(18) 0.23800(16) 0.29326(14) 0.0129(4) Uani 1 1 d . . . . .
C18 C 0.1686(2) 0.23416(19) 0.27583(16) 0.0185(5) Uani 1 1 d . . . . .
C12 C 0.5503(2) -0.10167(16) 0.09012(14) 0.0146(4) Uani 1 1 d . . . . .
C5 C 0.4155(2) -0.06770(17) 0.41006(15) 0.0181(5) Uani 1 1 d . . . . .
C2 C 0.56242(19) 0.28935(15) 0.10582(14) 0.0139(4) Uani 1 1 d . . . . .
C24 C 0.9476(2) 0.03648(18) 0.21474(17) 0.0191(5) Uani 1 1 d . . . . .
C6 C 0.5106(2) -0.11638(17) 0.44113(16) 0.0199(5) Uani 1 1 d . . . . .
C15 C 0.40597(19) 0.04470(15) 0.13836(13) 0.0119(4) Uani 1 1 d . . . . .
C23 C 0.8604(2) 0.19752(18) 0.24878(17) 0.0197(5) Uani 1 1 d . . . . .
C3 C 0.3290(2) 0.06184(16) 0.31603(14) 0.0145(4) Uani 1 1 d . . . . .
C20 C 0.3193(2) 0.24944(18) 0.39016(15) 0.0172(5) Uani 1 1 d . . . . .
C9 C 0.7449(2) 0.02836(16) 0.33098(14) 0.0141(4) Uani 1 1 d . . . . .
C19 C 0.3501(2) 0.32540(16) 0.24824(16) 0.0170(5) Uani 1 1 d . . . . .
C22 C 0.8241(2) 0.12172(19) 0.10771(15) 0.0185(5) Uani 1 1 d . . . . .
C7 C 0.6198(2) -0.08636(17) 0.41767(15) 0.0183(5) Uani 1 1 d . . . . .
H19A H 0.318(2) 0.3820(19) 0.2718(16) 0.017(7) Uiso 1 1 d . . . . .
H10A H 0.759(2) -0.0478(18) 0.1456(16) 0.014(6) Uiso 1 1 d . . . . .
H16A H 0.3477(19) 0.1802(17) 0.1384(14) 0.005(6) Uiso 1 1 d . . . . .
H9A H 0.803(2) -0.0199(18) 0.3405(15) 0.009(6) Uiso 1 1 d . . . . .
H22A H 0.819(2) 0.062(2) 0.0734(16) 0.020(7) Uiso 1 1 d . . . . .
H10B H 0.7014(19) -0.0888(17) 0.2282(14) 0.006(6) Uiso 1 1 d . . . . .
H13 H 0.412(2) -0.1488(17) 0.0209(15) 0.008(6) Uiso 1 1 d . . . . .
H19C H 0.341(2) 0.3255(18) 0.1837(17) 0.016(6) Uiso 1 1 d . . . . .
H18A H 0.135(2) 0.182(2) 0.3020(16) 0.017(7) Uiso 1 1 d . . . . .
H12 H 0.598(2) -0.152(2) 0.0774(17) 0.024(7) Uiso 1 1 d . . . . .
H14 H 0.286(2) -0.023(2) 0.0628(17) 0.025(7) Uiso 1 1 d . . . . .
H23A H 0.882(2) 0.187(2) 0.3067(18) 0.023(7) Uiso 1 1 d . . . . .
H24B H 0.969(2) 0.030(2) 0.2747(18) 0.027(8) Uiso 1 1 d . . . . .
H22B H 0.759(2) 0.1584(19) 0.0975(16) 0.015(7) Uiso 1 1 d . . . . .
H5 H 0.339(2) -0.0879(19) 0.4256(16) 0.018(7) Uiso 1 1 d . . . . .
H16B H 0.250(2) 0.1076(17) 0.1663(15) 0.007(6) Uiso 1 1 d . . . . .
H24A H 0.938(2) -0.026(2) 0.1893(17) 0.020(7) Uiso 1 1 d . . . . .
H3A H 0.288(2) 0.0141(19) 0.2807(16) 0.020(7) Uiso 1 1 d . . . . .
H19B H 0.427(2) 0.3309(19) 0.2618(16) 0.015(7) Uiso 1 1 d . . . . .
H18B H 0.156(2) 0.2341(18) 0.2160(17) 0.016(7) Uiso 1 1 d . . . . .
H6 H 0.501(2) -0.1698(19) 0.4755(16) 0.015(6) Uiso 1 1 d . . . . .
H9B H 0.766(2) 0.0869(19) 0.3632(16) 0.015(6) Uiso 1 1 d . . . . .
H7 H 0.684(2) -0.1155(19) 0.4377(17) 0.017(7) Uiso 1 1 d . . . . .
H3B H 0.274(2) 0.080(2) 0.3621(17) 0.021(7) Uiso 1 1 d . . . . .
H23B H 0.923(2) 0.232(2) 0.2199(17) 0.021(7) Uiso 1 1 d . . . . .
H20A H 0.266(2) 0.2086(19) 0.4276(16) 0.017(7) Uiso 1 1 d . . . . .
H20B H 0.304(3) 0.312(2) 0.4052(19) 0.034(8) Uiso 1 1 d . . . . .
H18C H 0.134(2) 0.291(2) 0.2980(18) 0.030(8) Uiso 1 1 d . . . . .
H20C H 0.400(2) 0.2324(19) 0.4067(17) 0.022(7) Uiso 1 1 d . . . . .
H22C H 0.886(2) 0.158(2) 0.0837(18) 0.024(7) Uiso 1 1 d . . . . .
H23C H 0.795(2) 0.238(2) 0.2441(18) 0.026(8) Uiso 1 1 d . . . . .
H24C H 1.014(3) 0.066(2) 0.1886(18) 0.030(8) Uiso 1 1 d . . . . .

loop_
_atom_site_aniso_label
_atom_site_aniso_U_11
_atom_site_aniso_U_22
_atom_site_aniso_U_33
_atom_site_aniso_U_23
_atom_site_aniso_U_13
_atom_site_aniso_U_12
Se2 0.02807(14) 0.01633(12) 0.01771(12) 0.00606(9) -0.00352(10) 0.00103(9)
Se1 0.03348(16) 0.02975(14) 0.01327(11) -0.00655(10) 0.00427(10) -0.01948(11)
Co1 0.01139(14) 0.00826(13) 0.00942(13) 0.00026(10) -0.00151(10) 0.00008(10)
N1 0.0118(9) 0.0101(8) 0.0122(8) 0.0004(6) -0.0005(7) 0.0009(7)
N2 0.0131(9) 0.0089(8) 0.0102(8) -0.0003(6) -0.0011(7) 0.0005(7)
N6 0.0142(9) 0.0114(8) 0.0146(9) -0.0008(7) -0.0008(7) -0.0001(7)
N4 0.0122(9) 0.0108(8) 0.0094(8) 0.0019(6) 0.0001(7) -0.0004(7)
C16 0.0129(11) 0.0142(10) 0.0124(10) -0.0023(8) -0.0028(8) 0.0008(8)
N3 0.0120(9) 0.0102(8) 0.0120(8) -0.0003(6) -0.0001(7) -0.0009(7)
C11 0.0137(10) 0.0078(9) 0.0121(9) 0.0018(7) 0.0027(8) -0.0001(8)
N5 0.0118(9) 0.0135(9) 0.0146(9) 0.0014(7) -0.0013(7) -0.0004(7)
C1 0.0127(11) 0.0131(10) 0.0165(10) 0.0016(8) 0.0004(8) -0.0033(8)
C8 0.0155(11) 0.0109(10) 0.0114(10) 0.0001(8) -0.0011(8) 0.0021(8)
C4 0.0156(11) 0.0100(9) 0.0123(9) -0.0014(7) 0.0005(8) -0.0006(8)
C13 0.0208(12) 0.0135(10) 0.0133(10) -0.0017(8) 0.0018(9) -0.0055(9)
C21 0.0097(10) 0.0137(10) 0.0166(10) 0.0019(8) 0.0020(8) 0.0006(8)
C14 0.0164(12) 0.0123(10) 0.0138(10) -0.0011(8) -0.0011(9) -0.0036(8)
C10 0.0137(11) 0.0090(9) 0.0173(10) -0.0007(8) 0.0008(9) 0.0010(8)
C17 0.0096(10) 0.0147(10) 0.0143(10) -0.0029(8) -0.0007(8) 0.0042(8)
C18 0.0132(11) 0.0237(12) 0.0187(12) -0.0022(10) -0.0010(9) 0.0036(9)
C12 0.0183(11) 0.0106(10) 0.0148(10) -0.0009(8) 0.0027(9) -0.0005(8)
C5 0.0200(12) 0.0174(11) 0.0168(11) 0.0030(9) 0.0022(9) -0.0036(9)
C2 0.0145(11) 0.0106(10) 0.0166(10) -0.0025(8) 0.0005(8) -0.0012(8)
C24 0.0140(12) 0.0193(12) 0.0240(12) 0.0001(10) -0.0005(10) 0.0008(9)
C6 0.0247(13) 0.0138(11) 0.0211(11) 0.0070(9) -0.0005(10) -0.0027(9)
C15 0.0143(11) 0.0116(9) 0.0097(9) 0.0019(7) -0.0012(8) -0.0002(8)
C23 0.0154(12) 0.0168(11) 0.0269(13) -0.0002(9) 0.0017(10) -0.0024(9)
C3 0.0146(11) 0.0137(10) 0.0153(10) 0.0019(8) -0.0003(9) -0.0020(8)
C20 0.0155(12) 0.0222(12) 0.0137(11) -0.0050(9) -0.0012(9) 0.0025(9)
C9 0.0135(11) 0.0141(10) 0.0148(10) 0.0020(8) -0.0030(8) 0.0021(8)
C19 0.0174(12) 0.0123(10) 0.0214(12) -0.0014(9) -0.0008(10) 0.0035(9)
C22 0.0169(12) 0.0211(12) 0.0175(11) 0.0046(9) 0.0035(9) 0.0018(9)
C7 0.0206(12) 0.0150(11) 0.0192(11) 0.0052(9) -0.0024(9) 0.0036(9)

loop_
_atom_type_symbol
_atom_type_description
_atom_type_scat_dispersion_real
_atom_type_scat_dispersion_imag
_atom_type_scat_source
C C 0.0033 0.0016 'International Tables Vol C Tables 4.2.6.8 and 6.1.1.4'
H H 0.0000 0.0000 'International Tables Vol C Tables 4.2.6.8 and 6.1.1.4'
N N 0.0061 0.0033 'International Tables Vol C Tables 4.2.6.8 and 6.1.1.4'
Co Co 0.3494 0.9721 'International Tables Vol C Tables 4.2.6.8 and 6.1.1.4'
Se Se -0.0929 2.2259 'International Tables Vol C Tables 4.2.6.8 and 6.1.1.4'

loop_
_geom_angle_atom_site_label_1
_geom_angle_atom_site_label_2
_geom_angle_atom_site_label_3
_geom_angle
_geom_angle_site_symmetry_1
_geom_angle_site_symmetry_3
_geom_angle_publ_flag
N5 Co1 N4 175.72(8) . . ?
N5 Co1 N2 90.34(8) . . ?
N4 Co1 N2 85.39(7) . . ?
N5 Co1 N6 93.22(8) . . ?
N4 Co1 N6 91.03(8) . . ?
N2 Co1 N6 175.48(8) . . ?
N5 Co1 N3 98.90(7) . . ?
N4 Co1 N3 80.59(7) . . ?
N2 Co1 N3 79.53(7) . . ?
N6 Co1 N3 102.62(7) . . ?
N5 Co1 N1 99.88(7) . . ?
N4 Co1 N1 79.17(7) . . ?
N2 Co1 N1 80.20(7) . . ?
N6 Co1 N1 96.44(7) . . ?
N3 Co1 N1 152.32(6) . . ?
C16 N1 C3 108.90(17) . . ?
C16 N1 C17 111.78(16) . . ?
C3 N1 C17 111.95(17) . . ?
C16 N1 Co1 96.88(12) . . ?
C3 N1 Co1 104.14(13) . . ?
C17 N1 Co1 121.75(13) . . ?
C4 N2 C8 120.79(18) . . ?
C4 N2 Co1 121.17(14) . . ?
C8 N2 Co1 117.47(14) . . ?
C2 N6 Co1 168.28(19) . . ?
C11 N4 C15 120.79(19) . . ?
C11 N4 Co1 120.81(15) . . ?
C15 N4 Co1 118.17(14) . . ?
N1 C16 C15 111.02(17) . . ?
N1 C16 H16A 108.6(14) . . ?
C15 C16 H16A 107.0(14) . . ?
N1 C16 H16B 109.6(14) . . ?
C15 C16 H16B 110.0(14) . . ?
H16A C16 H16B 110.6(19) . . ?
C10 N3 C9 108.96(17) . . ?
C10 N3 C21 111.25(16) . . ?
C9 N3 C21 112.48(17) . . ?
C10 N3 Co1 104.39(13) . . ?
C9 N3 Co1 96.92(12) . . ?
C21 N3 Co1 121.50(12) . . ?
N4 C11 C12 120.6(2) . . ?
N4 C11 C10 118.39(19) . . ?
C12 C11 C10 120.97(19) . . ?
C1 N5 Co1 169.84(18) . . ?
N5 C1 Se1 178.0(2) . . ?
N2 C8 C7 120.8(2) . . ?
N2 C8 C9 115.61(18) . . ?
C7 C8 C9 123.5(2) . . ?
N2 C4 C5 120.6(2) . . ?
N2 C4 C3 118.78(19) . . ?
C5 C4 C3 120.6(2) . . ?
C12 C13 C14 119.6(2) . . ?
C12 C13 H13 120.2(15) . . ?
C14 C13 H13 120.1(15) . . ?
N3 C21 C22 108.98(18) . . ?
N3 C21 C23 108.81(17) . . ?
C22 C21 C23 107.75(19) . . ?
N3 C21 C24 111.88(18) . . ?
C22 C21 C24 109.16(19) . . ?
C23 C21 C24 110.17(19) . . ?
C15 C14 C13 119.2(2) . . ?
C15 C14 H14 119.6(16) . . ?
C13 C14 H14 121.2(16) . . ?
N3 C10 C11 114.20(17) . . ?
N3 C10 H10A 111.4(15) . . ?
C11 C10 H10A 108.0(14) . . ?
N3 C10 H10B 108.9(13) . . ?
C11 C10 H10B 106.7(13) . . ?
H10A C10 H10B 107(2) . . ?
N1 C17 C19 109.31(17) . . ?
N1 C17 C18 111.80(18) . . ?
C19 C17 C18 109.69(19) . . ?
N1 C17 C20 108.79(17) . . ?
C19 C17 C20 107.95(19) . . ?
C18 C17 C20 109.22(19) . . ?
C17 C18 H18A 111.6(17) . . ?
C17 C18 H18B 108.7(16) . . ?
H18A C18 H18B 112(2) . . ?
C17 C18 H18C 109.0(18) . . ?
H18A C18 H18C 108(2) . . ?
H18B C18 H18C 107(2) . . ?
C13 C12 C11 119.0(2) . . ?
C13 C12 H12 120.5(18) . . ?
C11 C12 H12 120.4(18) . . ?
C6 C5 C4 119.2(2) . . ?
C6 C5 H5 120.4(16) . . ?
C4 C5 H5 120.4(16) . . ?
N6 C2 Se2 178.1(2) . . ?
C21 C24 H24B 111.8(17) . . ?
C21 C24 H24A 113.1(16) . . ?
H24B C24 H24A 109(2) . . ?
C21 C24 H24C 110.0(17) . . ?
H24B C24 H24C 104(2) . . ?
H24A C24 H24C 108(2) . . ?
C5 C6 C7 119.6(2) . . ?
C5 C6 H6 119.7(16) . . ?
C7 C6 H6 120.6(16) . . ?
N4 C15 C14 120.8(2) . . ?
N4 C15 C16 116.11(18) . . ?
C14 C15 C16 123.0(2) . . ?
C21 C23 H23A 110.0(17) . . ?
C21 C23 H23B 108.3(16) . . ?
H23A C23 H23B 108(2) . . ?
C21 C23 H23C 111.8(17) . . ?
H23A C23 H23C 112(2) . . ?
H23B C23 H23C 106(2) . . ?
N1 C3 C4 114.53(18) . . ?
N1 C3 H3A 109.6(15) . . ?
C4 C3 H3A 107.2(15) . . ?
N1 C3 H3B 111.0(16) . . ?
C4 C3 H3B 109.2(15) . . ?
H3A C3 H3B 105(2) . . ?
C17 C20 H20A 114.2(14) . . ?
C17 C20 H20B 108.5(19) . . ?
H20A C20 H20B 105(2) . . ?
C17 C20 H20C 111.9(15) . . ?
H20A C20 H20C 107(2) . . ?
H20B C20 H20C 110(2) . . ?
N3 C9 C8 109.59(17) . . ?
N3 C9 H9A 111.9(14) . . ?
C8 C9 H9A 109.8(14) . . ?
N3 C9 H9B 108.4(15) . . ?
C8 C9 H9B 108.4(15) . . ?
H9A C9 H9B 109(2) . . ?
C17 C19 H19A 108.8(16) . . ?
C17 C19 H19C 114.8(15) . . ?
H19A C19 H19C 110(2) . . ?
C17 C19 H19B 110.2(16) . . ?
H19A C19 H19B 103(2) . . ?
H19C C19 H19B 109(2) . . ?
C21 C22 H22A 112.3(15) . . ?
C21 C22 H22B 112.1(16) . . ?
H22A C22 H22B 108(2) . . ?
C21 C22 H22C 112.4(17) . . ?
H22A C22 H22C 106(2) . . ?
H22B C22 H22C 105(2) . . ?
C8 C7 C6 119.0(2) . . ?
C8 C7 H7 118.9(17) . . ?
C6 C7 H7 122.0(17) . . ?

loop_
_geom_bond_atom_site_label_1
_geom_bond_atom_site_label_2
_geom_bond_distance
_geom_bond_site_symmetry_2
_geom_bond_publ_flag
Se2 C2 1.795(2) . ?
Se1 C1 1.791(2) . ?
Co1 N5 1.9167(19) . ?
Co1 N4 1.9197(18) . ?
Co1 N2 1.9239(17) . ?
Co1 N6 1.9274(19) . ?
Co1 N3 2.3297(18) . ?
Co1 N1 2.3638(19) . ?
N1 C16 1.479(3) . ?
N1 C3 1.484(3) . ?
N1 C17 1.522(3) . ?
N2 C4 1.340(3) . ?
N2 C8 1.347(3) . ?
N6 C2 1.147(3) . ?
N4 C11 1.340(3) . ?
N4 C15 1.346(3) . ?
C16 C15 1.505(3) . ?
C16 H16A 0.94(2) . ?
C16 H16B 0.98(2) . ?
N3 C10 1.482(3) . ?
N3 C9 1.484(3) . ?
N3 C21 1.523(3) . ?
C11 C12 1.392(3) . ?
C11 C10 1.506(3) . ?
N5 C1 1.150(3) . ?
C8 C7 1.381(3) . ?
C8 C9 1.507(3) . ?
C4 C5 1.389(3) . ?
C4 C3 1.512(3) . ?
C13 C12 1.382(3) . ?
C13 C14 1.384(3) . ?
C13 H13 0.95(2) . ?
C21 C22 1.526(3) . ?
C21 C23 1.528(3) . ?
C21 C24 1.530(3) . ?
C14 C15 1.379(3) . ?
C14 H14 0.98(3) . ?
C10 H10A 0.96(2) . ?
C10 H10B 0.97(2) . ?
C17 C19 1.524(3) . ?
C17 C18 1.531(3) . ?
C17 C20 1.533(3) . ?
C18 H18A 0.92(3) . ?
C18 H18B 0.94(3) . ?
C18 H18C 0.95(3) . ?
C12 H12 0.91(3) . ?
C5 C6 1.379(3) . ?
C5 H5 0.96(3) . ?
C24 H24B 0.97(3) . ?
C24 H24A 0.96(3) . ?
C24 H24C 0.97(3) . ?
C6 C7 1.386(3) . ?
C6 H6 0.92(3) . ?
C23 H23A 0.95(3) . ?
C23 H23B 0.98(3) . ?
C23 H23C 0.94(3) . ?
C3 H3A 0.98(3) . ?
C3 H3B 1.00(3) . ?
C20 H20A 1.02(3) . ?
C20 H20B 0.92(3) . ?
C20 H20C 1.00(3) . ?
C9 H9A 0.96(2) . ?
C9 H9B 0.98(3) . ?
C19 H19A 0.94(3) . ?
C19 H19C 1.01(3) . ?
C19 H19B 0.92(3) . ?
C22 H22A 0.98(3) . ?
C22 H22B 0.93(3) . ?
C22 H22C 0.96(3) . ?
C7 H7 0.90(3) . ?

loop_
_geom_torsion_atom_site_label_1
_geom_torsion_atom_site_label_2
_geom_torsion_atom_site_label_3
_geom_torsion_atom_site_label_4
_geom_torsion
_geom_torsion_site_symmetry_1
_geom_torsion_site_symmetry_2
_geom_torsion_site_symmetry_3
_geom_torsion_site_symmetry_4
_geom_torsion_publ_flag
C3 N1 C16 C15 -64.8(2) . . . . ?
C17 N1 C16 C15 170.97(17) . . . . ?
Co1 N1 C16 C15 42.73(18) . . . . ?
C15 N4 C11 C12 3.1(3) . . . . ?
Co1 N4 C11 C12 177.47(15) . . . . ?
C15 N4 C11 C10 -173.76(18) . . . . ?
Co1 N4 C11 C10 0.6(3) . . . . ?
C4 N2 C8 C7 -1.1(3) . . . . ?
Co1 N2 C8 C7 -172.58(17) . . . . ?
C4 N2 C8 C9 175.98(19) . . . . ?
Co1 N2 C8 C9 4.5(2) . . . . ?
C8 N2 C4 C5 1.4(3) . . . . ?
Co1 N2 C4 C5 172.57(16) . . . . ?
C8 N2 C4 C3 -175.16(19) . . . . ?
Co1 N2 C4 C3 -4.0(3) . . . . ?
C10 N3 C21 C22 55.6(2) . . . . ?
C9 N3 C21 C22 178.13(18) . . . . ?
Co1 N3 C21 C22 -67.9(2) . . . . ?
C10 N3 C21 C23 172.80(18) . . . . ?
C9 N3 C21 C23 -64.6(2) . . . . ?
Co1 N3 C21 C23 49.4(2) . . . . ?
C10 N3 C21 C24 -65.2(2) . . . . ?
C9 N3 C21 C24 57.3(2) . . . . ?
Co1 N3 C21 C24 171.32(14) . . . . ?
C12 C13 C14 C15 1.7(3) . . . . ?
C9 N3 C10 C11 115.8(2) . . . . ?
C21 N3 C10 C11 -119.60(19) . . . . ?
Co1 N3 C10 C11 13.1(2) . . . . ?
N4 C11 C10 N3 -10.8(3) . . . . ?
C12 C11 C10 N3 172.34(19) . . . . ?
C16 N1 C17 C19 -68.8(2) . . . . ?
C3 N1 C17 C19 168.69(18) . . . . ?
Co1 N1 C17 C19 44.7(2) . . . . ?
C16 N1 C17 C18 52.8(2) . . . . ?
C3 N1 C17 C18 -69.7(2) . . . . ?
Co1 N1 C17 C18 166.35(15) . . . . ?
C16 N1 C17 C20 173.53(18) . . . . ?
C3 N1 C17 C20 51.0(2) . . . . ?
Co1 N1 C17 C20 -72.9(2) . . . . ?
C14 C13 C12 C11 -1.1(3) . . . . ?
N4 C11 C12 C13 -1.3(3) . . . . ?
C10 C11 C12 C13 175.5(2) . . . . ?
N2 C4 C5 C6 -0.7(3) . . . . ?
C3 C4 C5 C6 175.8(2) . . . . ?
C4 C5 C6 C7 -0.3(4) . . . . ?
C11 N4 C15 C14 -2.5(3) . . . . ?
Co1 N4 C15 C14 -177.02(16) . . . . ?
C11 N4 C15 C16 175.62(19) . . . . ?
Co1 N4 C15 C16 1.1(2) . . . . ?
C13 C14 C15 N4 0.1(3) . . . . ?
C13 C14 C15 C16 -177.9(2) . . . . ?
N1 C16 C15 N4 -35.8(3) . . . . ?
N1 C16 C15 C14 142.3(2) . . . . ?
C16 N1 C3 C4 112.5(2) . . . . ?
C17 N1 C3 C4 -123.42(19) . . . . ?
Co1 N1 C3 C4 9.9(2) . . . . ?
N2 C4 C3 N1 -5.7(3) . . . . ?
C5 C4 C3 N1 177.74(19) . . . . ?
C10 N3 C9 C8 -62.4(2) . . . . ?
C21 N3 C9 C8 173.72(17) . . . . ?
Co1 N3 C9 C8 45.41(17) . . . . ?
N2 C8 C9 N3 -39.5(2) . . . . ?
C7 C8 C9 N3 137.5(2) . . . . ?
N2 C8 C7 C6 0.1(3) . . . . ?
C9 C8 C7 C6 -176.8(2) . . . . ?
C5 C6 C7 C8 0.6(4) . . . . ?
